data_4518477
loop_
_publ_author_name
'Konduri, Srihari'
'Bhargavi, Dodda'
'Prashanth, Jyothi'
'Krishna, Vagolu Siva'
'Sriram, Dharmarajan'
'Rao, Koya Prabhakara'

_publ_section_title
;
 Design and Synthesis of &quot;Chloropicolinate Amides and Urea
 Derivatives&quot; as Novel Inhibitors for <i>Mycobacterium
 tuberculosis</i>.
;
_journal_issue 2
_journal_name_full 'ACS omega'
_journal_page_first 1657
_journal_page_last 1667
_journal_paper_doi 10.1021/acsomega.0c05690
_journal_volume 6
_journal_year 2021
_chemical_formula_sum 'C21 H16 Cl F2 N3 O4'
_chemical_formula_weight 447.82
_space_group_IT_number 14
_space_group_name_Hall '-P 2ybc'
_space_group_name_H-M_alt 'P 1 21/c 1'
_symmetry_cell_setting monoclinic
_symmetry_space_group_name_H-M 'P 1 21/c 1'
_atom_sites_solution_hydrogens geom
_atom_sites_solution_primary direct
_atom_sites_solution_secondary difmap
_audit_creation_method SHELXL-97
_cell_angle_alpha 90.00
_cell_angle_beta 104.36(5)
_cell_angle_gamma 90.00
_cell_formula_units_Z 4
_cell_length_a 6.03(3)
_cell_length_b 30.28(16)
_cell_length_c 11.18(6)
_cell_measurement_reflns_used 2650
_cell_measurement_temperature 293(2)
_cell_measurement_theta_max 18.84
_cell_measurement_theta_min 2.30
_cell_volume 1978(18)
_computing_cell_refinement 'Bruker SAINT'
_computing_data_collection 'Bruker APEX2'
_computing_data_reduction 'Bruker SAINT'
_computing_molecular_graphics 'ORTEP-3for Windows(Farrugia, 2012)'
_computing_publication_material wingx
_computing_structure_refinement 'SHELXL-97 (Sheldrick, 1997)'
_computing_structure_solution 'SHELXS-97 (Sheldrick, 1990)'
_diffrn_ambient_temperature 293(2)
_diffrn_measured_fraction_theta_full 0.993
_diffrn_measured_fraction_theta_max 0.993
_diffrn_measurement_device_type 'Bruker APEX-II CCD'
_diffrn_measurement_method '\f and \w scans'
_diffrn_radiation_monochromator graphite
_diffrn_radiation_source 'fine-focus sealed tube'
_diffrn_radiation_type MoK\a
_diffrn_radiation_wavelength 0.71073
_diffrn_reflns_av_R_equivalents 0.0779
_diffrn_reflns_av_sigmaI/netI 0.0793
_diffrn_reflns_limit_h_max 7
_diffrn_reflns_limit_h_min -8
_diffrn_reflns_limit_k_max 40
_diffrn_reflns_limit_k_min -40
_diffrn_reflns_limit_l_max 14
_diffrn_reflns_limit_l_min -14
_diffrn_reflns_number 29366
_diffrn_reflns_theta_full 28.48
_diffrn_reflns_theta_max 28.48
_diffrn_reflns_theta_min 1.35
_diffrn_standards_decay_% 0
_diffrn_standards_interval_count 0
_diffrn_standards_interval_time 0
_diffrn_standards_number 0
_exptl_absorpt_coefficient_mu 0.247
_exptl_absorpt_correction_T_max 0.9902
_exptl_absorpt_correction_T_min 0.9686
_exptl_absorpt_correction_type multi-scan
_exptl_absorpt_process_details sadabs
_exptl_crystal_colour yellow
_exptl_crystal_density_diffrn 1.503
_exptl_crystal_density_method 'not measured'
_exptl_crystal_description NEEDLE
_exptl_crystal_F_000 920
_exptl_crystal_size_max 0.13
_exptl_crystal_size_mid 0.06
_exptl_crystal_size_min 0.04
_refine_diff_density_max 0.712
_refine_diff_density_min -0.391
_refine_diff_density_rms 0.065
_refine_ls_extinction_method none
_refine_ls_goodness_of_fit_ref 1.027
_refine_ls_hydrogen_treatment mixed
_refine_ls_matrix_type full
_refine_ls_number_parameters 292
_refine_ls_number_reflns 4961
_refine_ls_number_restraints 0
_refine_ls_restrained_S_all 1.027
_refine_ls_R_factor_all 0.1609
_refine_ls_R_factor_gt 0.0739
_refine_ls_shift/su_max 0.000
_refine_ls_shift/su_mean 0.000
_refine_ls_structure_factor_coef Fsqd
_refine_ls_weighting_details 'calc w=1/[\s^2^(Fo^2^)+(0.1201P)^2^+0.2795P] where P=(Fo^2^+2Fc^2^)/3'
_refine_ls_weighting_scheme calc
_refine_ls_wR_factor_gt 0.1969
_refine_ls_wR_factor_ref 0.2447
_reflns_number_gt 2387
_reflns_number_total 4961
_reflns_threshold_expression >2sigma(I)
_cod_data_source_file ao0c05690_si_003.cif
_cod_data_source_block C21H16ClF2N3O4(18)
_cod_original_cell_volume 1979(17)
_cod_original_sg_symbol_H-M P21/c
_cod_original_formula_sum C21H16ClF2N3O4
_cod_database_code 4518477

loop_
_symmetry_equiv_pos_as_xyz
'x, y, z'
'-x, y+1/2, -z+1/2'
'-x, -y, -z'
'x, -y-1/2, z-1/2'

loop_
_atom_site_label
_atom_site_type_symbol
_atom_site_fract_x
_atom_site_fract_y
_atom_site_fract_z
_atom_site_U_iso_or_equiv
_atom_site_adp_type
_atom_site_occupancy
_atom_site_symmetry_multiplicity
_atom_site_calc_flag
_atom_site_refinement_flags
_atom_site_disorder_assembly
_atom_site_disorder_group
C1 C -0.0938(14) -0.0054(3) -0.3512(7) 0.134(3) Uani 1 1 d . . .
H1A H -0.2358 -0.0197 -0.3894 0.201 Uiso 1 1 calc R . .
H1B H -0.0805 -0.0024 -0.2643 0.201 Uiso 1 1 calc R . .
H1C H 0.0312 -0.0229 -0.3642 0.201 Uiso 1 1 calc R . .
C2 C 0.0970(8) 0.06177(15) -0.3642(4) 0.0616(11) Uani 1 1 d . . .
C3 C 0.2968(9) 0.04852(14) -0.2828(4) 0.0680(13) Uani 1 1 d . . .
H3 H 0.3140 0.0199 -0.2516 0.082 Uiso 1 1 calc R . .
C4 C 0.4686(7) 0.07882(13) -0.2496(3) 0.0571(11) Uani 1 1 d . . .
C5 C 0.4621(7) 0.12103(12) -0.2940(3) 0.0458(9) Uani 1 1 d . . .
C6 C 0.2586(7) 0.13129(13) -0.3776(3) 0.0514(10) Uani 1 1 d . . .
C7 C 0.0785(8) 0.10314(15) -0.4119(4) 0.0616(11) Uani 1 1 d . . .
H7 H -0.0556 0.1121 -0.4674 0.074 Uiso 1 1 calc R . .
C8 C 0.6514(7) 0.15395(11) -0.2611(3) 0.0449(9) Uani 1 1 d . . .
C9 C 0.9607(6) 0.17955(11) -0.0866(3) 0.0412(8) Uani 1 1 d . . .
C10 C 1.1047(7) 0.19582(13) -0.1544(3) 0.0495(9) Uani 1 1 d . . .
H10 H 1.0707 0.1904 -0.2389 0.059 Uiso 1 1 calc R . .
C11 C 1.2965(7) 0.21971(12) -0.1008(4) 0.0524(10) Uani 1 1 d . . .
H11 H 1.3916 0.2300 -0.1486 0.063 Uiso 1 1 calc R . .
C12 C 1.3479(7) 0.22833(12) 0.0225(4) 0.0542(10) Uani 1 1 d . . .
H12 H 1.4760 0.2451 0.0591 0.065 Uiso 1 1 calc R . .
C13 C 1.2091(6) 0.21207(12) 0.0919(4) 0.0484(9) Uani 1 1 d . . .
H13 H 1.2474 0.2175 0.1764 0.058 Uiso 1 1 calc R . .
C14 C 1.0139(6) 0.18788(10) 0.0415(3) 0.0398(8) Uani 1 1 d . . .
C15 C 0.8723(6) 0.17192(10) 0.1236(3) 0.0391(8) Uani 1 1 d . . .
C16 C 0.8715(6) 0.19423(12) 0.2303(3) 0.0441(8) Uani 1 1 d . . .
H16 H 0.9578 0.2199 0.2496 0.053 Uiso 1 1 calc R . .
C17 C 0.7445(6) 0.17923(11) 0.3097(3) 0.0421(8) Uani 1 1 d . . .
C18 C 0.6168(6) 0.14119(12) 0.2735(3) 0.0471(9) Uani 1 1 d . . .
C19 C 0.6230(6) 0.12092(11) 0.1651(3) 0.0450(9) Uani 1 1 d . . .
C20 C 0.4924(8) 0.07990(13) 0.1242(4) 0.0570(11) Uani 1 1 d . . .
C21 C 0.1474(10) 0.0495(2) 0.0198(7) 0.124(3) Uani 1 1 d . . .
H21A H 0.0011 0.0598 -0.0270 0.187 Uiso 1 1 calc R . .
H21B H 0.1281 0.0328 0.0895 0.187 Uiso 1 1 calc R . .
H21C H 0.2150 0.0311 -0.0314 0.187 Uiso 1 1 calc R . .
N1 N 0.7689(6) 0.15419(10) -0.1417(3) 0.0450(8) Uani 1 1 d . . .
N2 N 0.7471(5) 0.13543(9) 0.0899(3) 0.0430(7) Uani 1 1 d . . .
N3 N 0.7378(7) 0.20142(14) 0.4131(3) 0.0573(9) Uani 1 1 d . . .
O1 O -0.0883(7) 0.03510(13) -0.4019(4) 0.0979(12) Uani 1 1 d . . .
O2 O 0.6940(5) 0.17767(10) -0.3389(2) 0.0634(8) Uani 1 1 d . . .
O3 O 0.5714(9) 0.04456(13) 0.1431(5) 0.168(3) Uani 1 1 d . . .
O4 O 0.2930(6) 0.08631(11) 0.0617(4) 0.1067(14) Uani 1 1 d . . .
F1 F 0.2304(4) 0.17180(8) -0.4256(2) 0.0687(7) Uani 1 1 d . . .
F2 F 0.6631(5) 0.06519(8) -0.1691(3) 0.0895(10) Uani 1 1 d . . .
Cl Cl 0.4483(2) 0.12078(4) 0.36354(10) 0.0780(4) Uani 1 1 d . . .
H1 H 0.678(6) 0.1849(11) 0.467(3) 0.042(10) Uiso 1 1 d . . .
H2 H 0.845(8) 0.2209(14) 0.440(4) 0.064(14) Uiso 1 1 d . . .
H4 H 0.707(6) 0.1402(12) -0.095(3) 0.038(10) Uiso 1 1 d . . .

loop_
_atom_site_aniso_label
_atom_site_aniso_U_11
_atom_site_aniso_U_22
_atom_site_aniso_U_33
_atom_site_aniso_U_23
_atom_site_aniso_U_13
_atom_site_aniso_U_12
C1 0.162(7) 0.127(6) 0.119(6) -0.024(5) 0.046(5) -0.050(5)
C2 0.068(3) 0.064(3) 0.052(2) -0.010(2) 0.013(2) -0.014(2)
C3 0.099(4) 0.045(2) 0.053(3) -0.0004(19) 0.006(3) -0.008(2)
C4 0.068(3) 0.051(2) 0.043(2) 0.0020(18) -0.003(2) 0.004(2)
C5 0.058(2) 0.047(2) 0.0320(18) -0.0035(15) 0.0100(17) 0.0045(18)
C6 0.063(3) 0.050(2) 0.041(2) -0.0005(17) 0.012(2) 0.008(2)
C7 0.061(3) 0.069(3) 0.050(2) 0.001(2) 0.005(2) 0.007(2)
C8 0.057(2) 0.045(2) 0.0325(19) 0.0017(15) 0.0111(17) 0.0046(17)
C9 0.051(2) 0.0339(18) 0.0393(19) 0.0026(14) 0.0118(17) 0.0029(16)
C10 0.055(2) 0.055(2) 0.041(2) 0.0040(17) 0.0170(18) 0.0097(19)
C11 0.055(3) 0.052(2) 0.055(2) 0.0116(18) 0.023(2) 0.0050(19)
C12 0.046(2) 0.048(2) 0.068(3) 0.0053(19) 0.012(2) -0.0034(18)
C13 0.053(2) 0.046(2) 0.043(2) -0.0040(16) 0.0083(18) -0.0026(18)
C14 0.047(2) 0.0348(18) 0.0380(19) 0.0005(14) 0.0114(16) 0.0022(15)
C15 0.047(2) 0.0357(18) 0.0319(18) 0.0019(14) 0.0042(15) 0.0045(16)
C16 0.052(2) 0.0400(19) 0.0382(19) -0.0027(15) 0.0076(17) -0.0039(16)
C17 0.044(2) 0.046(2) 0.0349(18) 0.0031(15) 0.0065(16) 0.0074(16)
C18 0.049(2) 0.055(2) 0.037(2) 0.0056(16) 0.0090(17) -0.0009(18)
C19 0.052(2) 0.0399(19) 0.040(2) 0.0046(15) 0.0071(17) -0.0021(16)
C20 0.070(3) 0.044(2) 0.055(3) 0.0052(18) 0.014(2) -0.009(2)
C21 0.078(4) 0.108(5) 0.175(7) -0.049(5) 0.009(4) -0.040(4)
N1 0.061(2) 0.0455(18) 0.0302(16) -0.0013(13) 0.0137(15) -0.0062(15)
N2 0.0555(19) 0.0373(15) 0.0350(16) -0.0003(12) 0.0090(14) -0.0023(14)
N3 0.069(3) 0.067(2) 0.0385(19) -0.0047(17) 0.0173(18) -0.002(2)
O1 0.123(3) 0.077(2) 0.096(3) -0.010(2) 0.030(2) -0.036(2)
O2 0.075(2) 0.0769(19) 0.0370(14) 0.0137(13) 0.0106(14) -0.0056(15)
O3 0.156(4) 0.048(2) 0.238(6) 0.028(3) -0.069(4) -0.023(2)
O4 0.065(2) 0.065(2) 0.160(4) -0.026(2) -0.028(2) -0.0053(17)
F1 0.0739(17) 0.0597(15) 0.0663(16) 0.0149(11) 0.0056(13) 0.0114(12)
F2 0.103(2) 0.0564(15) 0.0827(19) 0.0124(13) -0.0276(17) -0.0004(14)
Cl 0.0866(9) 0.0984(9) 0.0571(7) 0.0019(6) 0.0331(6) -0.0257(7)

loop_
_atom_type_symbol
_atom_type_description
_atom_type_scat_dispersion_real
_atom_type_scat_dispersion_imag
_atom_type_scat_source
C C 0.0033 0.0016 'International Tables Vol C Tables 4.2.6.8 and 6.1.1.4'
H H 0.0000 0.0000 'International Tables Vol C Tables 4.2.6.8 and 6.1.1.4'
N N 0.0061 0.0033 'International Tables Vol C Tables 4.2.6.8 and 6.1.1.4'
O O 0.0106 0.0060 'International Tables Vol C Tables 4.2.6.8 and 6.1.1.4'
F F 0.0171 0.0103 'International Tables Vol C Tables 4.2.6.8 and 6.1.1.4'
Cl Cl 0.1484 0.1585 'International Tables Vol C Tables 4.2.6.8 and 6.1.1.4'

loop_
_geom_angle_atom_site_label_1
_geom_angle_atom_site_label_2
_geom_angle_atom_site_label_3
_geom_angle
_geom_angle_site_symmetry_1
_geom_angle_site_symmetry_3
_geom_angle_publ_flag
O1 C1 H1A 109.5 . . ?
O1 C1 H1B 109.5 . . ?
H1A C1 H1B 109.5 . . ?
O1 C1 H1C 109.5 . . ?
H1A C1 H1C 109.5 . . ?
H1B C1 H1C 109.5 . . ?
C7 C2 O1 116.5(5) . . ?
C7 C2 C3 120.2(4) . . ?
O1 C2 C3 123.3(5) . . ?
C4 C3 C2 117.7(5) . . ?
C4 C3 H3 121.1 . . ?
C2 C3 H3 121.1 . . ?
F2 C4 C3 116.8(5) . . ?
F2 C4 C5 117.9(4) . . ?
C3 C4 C5 125.3(4) . . ?
C4 C5 C6 113.4(4) . . ?
C4 C5 C8 125.7(4) . . ?
C6 C5 C8 121.0(4) . . ?
F1 C6 C7 116.8(4) . . ?
F1 C6 C5 118.9(4) . . ?
C7 C6 C5 124.3(5) . . ?
C2 C7 C6 119.1(5) . . ?
C2 C7 H7 120.4 . . ?
C6 C7 H7 120.4 . . ?
O2 C8 N1 124.0(4) . . ?
O2 C8 C5 120.5(4) . . ?
N1 C8 C5 115.5(3) . . ?
C10 C9 N1 121.4(4) . . ?
C10 C9 C14 118.6(4) . . ?
N1 C9 C14 120.0(3) . . ?
C11 C10 C9 121.8(5) . . ?
C11 C10 H10 119.1 . . ?
C9 C10 H10 119.1 . . ?
C12 C11 C10 120.0(4) . . ?
C12 C11 H11 120.0 . . ?
C10 C11 H11 120.0 . . ?
C11 C12 C13 119.2(4) . . ?
C11 C12 H12 120.4 . . ?
C13 C12 H12 120.4 . . ?
C12 C13 C14 122.6(5) . . ?
C12 C13 H13 118.7 . . ?
C14 C13 H13 118.7 . . ?
C13 C14 C9 117.7(3) . . ?
C13 C14 C15 118.9(4) . . ?
C9 C14 C15 123.4(4) . . ?
N2 C15 C16 121.8(3) . . ?
N2 C15 C14 117.8(4) . . ?
C16 C15 C14 120.3(4) . . ?
C15 C16 C17 121.2(4) . . ?
C15 C16 H16 119.4 . . ?
C17 C16 H16 119.4 . . ?
N3 C17 C16 121.7(5) . . ?
N3 C17 C18 122.1(4) . . ?
C16 C17 C18 116.1(4) . . ?
C19 C18 C17 119.7(4) . . ?
C19 C18 Cl 120.6(4) . . ?
C17 C18 Cl 119.7(4) . . ?
N2 C19 C18 123.7(4) . . ?
N2 C19 C20 114.9(4) . . ?
C18 C19 C20 121.4(4) . . ?
O3 C20 O4 122.5(4) . . ?
O3 C20 C19 123.4(6) . . ?
O4 C20 C19 114.0(4) . . ?
O4 C21 H21A 109.5 . . ?
O4 C21 H21B 109.5 . . ?
H21A C21 H21B 109.5 . . ?
O4 C21 H21C 109.5 . . ?
H21A C21 H21C 109.5 . . ?
H21B C21 H21C 109.5 . . ?
C8 N1 C9 127.9(3) . . ?
C8 N1 H4 114(2) . . ?
C9 N1 H4 117(2) . . ?
C19 N2 C15 117.5(4) . . ?
C17 N3 H1 113(2) . . ?
C17 N3 H2 117(3) . . ?
H1 N3 H2 121(4) . . ?
C1 O1 C2 120.8(5) . . ?
C20 O4 C21 119.5(5) . . ?

loop_
_geom_bond_atom_site_label_1
_geom_bond_atom_site_label_2
_geom_bond_distance
_geom_bond_site_symmetry_2
_geom_bond_publ_flag
C1 O1 1.355(10) . ?
C1 H1A 0.9600 . ?
C1 H1B 0.9600 . ?
C1 H1C 0.9600 . ?
C2 C7 1.355(8) . ?
C2 O1 1.358(7) . ?
C2 C3 1.378(8) . ?
C3 C4 1.365(8) . ?
C3 H3 0.9300 . ?
C4 F2 1.354(6) . ?
C4 C5 1.368(8) . ?
C5 C6 1.381(7) . ?
C5 C8 1.491(7) . ?
C6 F1 1.333(7) . ?
C6 C7 1.359(7) . ?
C7 H7 0.9300 . ?
C8 O2 1.204(6) . ?
C8 N1 1.348(7) . ?
C9 C10 1.377(6) . ?
C9 N1 1.398(7) . ?
C9 C14 1.411(8) . ?
C10 C11 1.370(7) . ?
C10 H10 0.9300 . ?
C11 C12 1.361(9) . ?
C11 H11 0.9300 . ?
C12 C13 1.367(7) . ?
C12 H12 0.9300 . ?
C13 C14 1.382(7) . ?
C13 H13 0.9300 . ?
C14 C15 1.482(7) . ?
C15 N2 1.338(7) . ?
C15 C16 1.372(7) . ?
C16 C17 1.385(6) . ?
C16 H16 0.9300 . ?
C17 N3 1.347(7) . ?
C17 C18 1.389(7) . ?
C18 C19 1.368(7) . ?
C18 Cl 1.714(6) . ?
C19 N2 1.331(6) . ?
C19 C20 1.481(8) . ?
C20 O3 1.169(7) . ?
C20 O4 1.248(7) . ?
C21 O4 1.424(8) . ?
C21 H21A 0.9600 . ?
C21 H21B 0.9600 . ?
C21 H21C 0.9600 . ?
N1 H4 0.83(3) . ?
N3 H1 0.92(4) . ?
N3 H2 0.87(4) . ?

loop_
_geom_torsion_atom_site_label_1
_geom_torsion_atom_site_label_2
_geom_torsion_atom_site_label_3
_geom_torsion_atom_site_label_4
_geom_torsion
_geom_torsion_site_symmetry_1
_geom_torsion_site_symmetry_2
_geom_torsion_site_symmetry_3
_geom_torsion_site_symmetry_4
_geom_torsion_publ_flag
C7 C2 C3 C4 2.3(6) . . . . ?
O1 C2 C3 C4 -178.3(4) . . . . ?
C2 C3 C4 F2 179.7(4) . . . . ?
C2 C3 C4 C5 -2.5(7) . . . . ?
F2 C4 C5 C6 178.5(3) . . . . ?
C3 C4 C5 C6 0.8(6) . . . . ?
F2 C4 C5 C8 -0.3(6) . . . . ?
C3 C4 C5 C8 -178.1(4) . . . . ?
C4 C5 C6 F1 178.8(3) . . . . ?
C8 C5 C6 F1 -2.3(5) . . . . ?
C4 C5 C6 C7 1.2(6) . . . . ?
C8 C5 C6 C7 -179.9(4) . . . . ?
O1 C2 C7 C6 -180.0(4) . . . . ?
C3 C2 C7 C6 -0.6(6) . . . . ?
F1 C6 C7 C2 -179.0(4) . . . . ?
C5 C6 C7 C2 -1.3(6) . . . . ?
C4 C5 C8 O2 139.4(4) . . . . ?
C6 C5 C8 O2 -39.4(5) . . . . ?
C4 C5 C8 N1 -39.4(5) . . . . ?
C6 C5 C8 N1 141.8(4) . . . . ?
N1 C9 C10 C11 -178.2(3) . . . . ?
C14 C9 C10 C11 0.0(5) . . . . ?
C9 C10 C11 C12 -0.7(6) . . . . ?
C10 C11 C12 C13 1.5(6) . . . . ?
C11 C12 C13 C14 -1.5(6) . . . . ?
C12 C13 C14 C9 0.8(5) . . . . ?
C12 C13 C14 C15 -179.4(3) . . . . ?
C10 C9 C14 C13 0.0(5) . . . . ?
N1 C9 C14 C13 178.2(3) . . . . ?
C10 C9 C14 C15 -179.8(3) . . . . ?
N1 C9 C14 C15 -1.6(5) . . . . ?
C13 C14 C15 N2 -153.1(3) . . . . ?
C9 C14 C15 N2 26.7(5) . . . . ?
C13 C14 C15 C16 26.9(5) . . . . ?
C9 C14 C15 C16 -153.3(3) . . . . ?
N2 C15 C16 C17 1.6(5) . . . . ?
C14 C15 C16 C17 -178.4(3) . . . . ?
C15 C16 C17 N3 -178.3(3) . . . . ?
C15 C16 C17 C18 -1.1(5) . . . . ?
N3 C17 C18 C19 177.4(4) . . . . ?
C16 C17 C18 C19 0.2(5) . . . . ?
N3 C17 C18 Cl -1.2(5) . . . . ?
C16 C17 C18 Cl -178.3(3) . . . . ?
C17 C18 C19 N2 0.3(6) . . . . ?
Cl C18 C19 N2 178.9(3) . . . . ?
C17 C18 C19 C20 179.0(4) . . . . ?
Cl C18 C19 C20 -2.4(5) . . . . ?
N2 C19 C20 O3 83.7(7) . . . . ?
C18 C19 C20 O3 -95.1(7) . . . . ?
N2 C19 C20 O4 -92.6(5) . . . . ?
C18 C19 C20 O4 88.6(6) . . . . ?
O2 C8 N1 C9 -2.6(6) . . . . ?
C5 C8 N1 C9 176.2(3) . . . . ?
C10 C9 N1 C8 -24.4(6) . . . . ?
C14 C9 N1 C8 157.5(4) . . . . ?
C18 C19 N2 C15 0.1(5) . . . . ?
C20 C19 N2 C15 -178.7(3) . . . . ?
C16 C15 N2 C19 -1.0(5) . . . . ?
C14 C15 N2 C19 179.0(3) . . . . ?
C7 C2 O1 C1 -174.2(5) . . . . ?
C3 C2 O1 C1 6.4(7) . . . . ?
O3 C20 O4 C21 5.5(9) . . . . ?
C19 C20 O4 C21 -178.2(5) . . . . ?
